data_2005439
loop_
_publ_author_name
'Wang, J.-L.'
'Li, G.-P.'
'Zhang, L.-J.'
'Li, B.'
'Ma, S.-K.'
'Niu, Z.-C.'
'Miao, F.-M.'

_publ_section_title
;
 Sodium 1-Naphthylamine-6-sulfonate--Water (1/4)
;
_journal_issue 10
_journal_name_full 'Acta Crystallographica Section C'
_journal_page_first 2476
_journal_page_last 2477
_journal_paper_doi 10.1107/S0108270195004987
_journal_volume 52
_journal_year 1996
_chemical_formula_sum 'C10 H16 N Na O7 S'
_chemical_formula_weight 317.30
_space_group_IT_number 15
_symmetry_cell_setting monoclinic
_symmetry_space_group_name_Hall '-C 2yc'
_symmetry_space_group_name_H-M 'C 1 2/c 1'
_atom_type_scat_source IntTabIV
_cell_angle_alpha 90
_cell_angle_beta 95.64(2)
_cell_angle_gamma 90
_cell_formula_units_Z 8
_cell_length_a 28.787(4)
_cell_length_b 8.619(3)
_cell_length_c 11.623(5)
_cell_measurement_reflns_used 25
_cell_measurement_temperature 298
_cell_measurement_theta_max 10.96
_cell_measurement_theta_min 5.69
_cell_volume 2869.9(16)
_diffrn_measurement_device Enraf-Nonius
_diffrn_measurement_method \w/2\q
_diffrn_radiation_type MoK\a
_diffrn_radiation_wavelength 0.71073
_diffrn_reflns_av_R_equivalents 0.025
_diffrn_reflns_limit_h_max 34
_diffrn_reflns_limit_h_min 0
_diffrn_reflns_limit_k_max 9
_diffrn_reflns_limit_k_min 0
_diffrn_reflns_limit_l_max 13
_diffrn_reflns_limit_l_min -13
_diffrn_reflns_number 3079
_diffrn_reflns_theta_max 23
_diffrn_standards_decay_% -3.98
_diffrn_standards_interval_count 400
_diffrn_standards_number 3
_exptl_absorpt_coefficient_mu 0.2712
_exptl_absorpt_correction_T_max 0.999
_exptl_absorpt_correction_T_min 0.974
_exptl_absorpt_correction_type 'empirical, \y-scans'
_exptl_crystal_colour Colourless
_exptl_crystal_density_diffrn 1.468
_exptl_crystal_density_meas 1.50
_exptl_crystal_density_method pycnometry
_exptl_crystal_description prism
_exptl_crystal_size_max 0.25
_exptl_crystal_size_mid 0.2
_exptl_crystal_size_min 0.2
_refine_diff_density_max 0.329
_refine_diff_density_min -0.297
_refine_ls_extinction_method none
_refine_ls_goodness_of_fit_obs 0.815
_refine_ls_hydrogen_treatment ' H atom coordinates refined with B~iso~ = 4.0\%A^2^'
_refine_ls_number_parameters 231
_refine_ls_number_reflns 1163
_refine_ls_R_factor_obs 0.050
_refine_ls_shift/esd_max 0.02
_refine_ls_structure_factor_coef F
_refine_ls_weighting_scheme
; w=0 if F~o~<=3\s(F~o~), w=1.0 if F~o~ < 48 and
  w=(48/F~o~)^2^ if F~o~ >= 48
;
_refine_ls_wR_factor_obs 0.058
_reflns_number_observed 1163
_reflns_number_total 2928
_reflns_observed_criterion |F~o~|>3.0\s|F~o~|
_cod_data_source_file ab1205.cif
_cod_data_source_block ab1205a
_cod_original_cell_volume 2869.9(7)
_cod_original_sg_symbol_H-M 'C 2/c'
_cod_original_formula_sum 'C10 H16 N1 Na1 O7 S1'
_cod_database_code 2005439

loop_
_symmetry_equiv_pos_as_xyz
x,y,z
x,-y,1/2+z
-x,-y,-z
-x,y,1/2-z
1/2+x,1/2+y,z
1/2+x,1/2-y,1/2+z
1/2-x,1/2-y,-z
1/2-x,1/2+y,1/2-z

loop_
_atom_site_label
_atom_site_fract_x
_atom_site_fract_y
_atom_site_fract_z
_atom_site_U_iso_or_equiv
Na(1) .4734(1) .3787(4) .1169(2) .041(1)
S(1) .10053(7) .3722(3) .2621(2) .036(1)
O(1) .0818(2) .5065(7) .2113(6) .064(8)
O(2) .0962(2) .3753(8) .3854(4) .062(1)
O(3) .0822(2) .2324(7) .2152(6) .063(2)
O(4) .500 .5673(8) .250 .040(2)
O(5) .500 .1900(8) .250 .046(2)
O(6) .4055(2) .4072(7) .2721(5) .054(1)
O(7) .4491(2) .6008(6) -.0094(4) .048(1)
O(8) .4350(2) .1853(7) .0245(5) .067(2)
N(1) .3334(2) .2394(8) .1508(6) .051(2)
C(1) .3037(2) .3347(8) .0953(5) .034(2)
C(2) .3203(3) .4307(9) .0088(6) .038(2)
C(3) .2915(3) .5348(9) -.0431(6) .042(2)
C(4) .2449(3) .5431(8) -.0058(6) .033(1)
C(5) .1782(3) .4572(8) .1257(6) .028(2)
C(6) .1604(2) .3674(8) .2136(5) .025(2)
C(7) .1882(2) .2590(8) .2674(6) .032(2)
C(8) .2347(3) .2495(8) .2298(6) .029(2)
C(9) .2548(2) .3429(7) .1388(5) .025(2)
C(10) .2264(3) .4468(7) .0841(5) .025(2)
H(1) .356(2) .226(8) .115(5) 4.0
H(2) .321(2) .153(8) .178(5) 4.0
H(3) .351(2) .426(7) -.017(5) 4.0
H(4) .303(2) .595(8) -.113(5) 4.0
H(5) .224(2) .624(8) -.041(5) 4.0
H(6) .161(2) .539(8) .083(5) 4.0
H(7) .178(3) .198(8) .332(5) 4.0
H(8) .256(3) .183(8) .268(6) 4.0
H(41) .518(2) .623(7) .232(5) 4.0
H(51) .482(2) .141(7) .259(5) 4.0
H(61) .388(2) .343(8) .272(5) 4.0
H(62) .406(3) .479(8) .241(5) 4.0
H(71) .437(2) .620(8) -.070(5) 4.0
H(72) .431(2) .688(8) .040(5) 4.0
H(81) .430(2) .108(8) .055(5) 4.0
H(82) .436(2) .189(8) -.045(5) 4.0

loop_
_geom_angle_atom_site_label_1
_geom_angle_atom_site_label_2
_geom_angle_atom_site_label_3
_geom_angle_site_symmetry_1
_geom_angle_site_symmetry_3
_geom_angle
_geom_angle_publ_flag
O(4) Na(1) O(5) . . 88.9(2) no
O(4) Na(1) O(6) . . 73.40(10) no
O(4) Na(1) O(7) . . 84.7(3) no
O(4) Na(1) O(7) . 3_665 91.70(10) no
O(4) Na(1) O(8) . . 164.8(2) no
O(5) Na(1) O(6) . . 80.70(10) no
O(5) Na(1) O(7) . . 173.6(3) no
O(5) Na(1) O(7) . 3_665 97.1(2) no
O(5) Na(1) O(8) . . 85.0(3) no
O(6) Na(1) O(7) . . 98.0(3) no
O(6) Na(1) O(7) . 3_665 164.9(2) no
O(6) Na(1) O(8) . . 91.8(3) no
O(7) Na(1) O(7) . 3_665 82.5(2) no
O(7) Na(1) O(8) . . 101.3(2) no
O(7) Na(1) O(8) 3_665 . 102.9(3) no
Na(1) O(4) Na(1) . 4_655 91.0(4) no
Na(1) O(5) Na(1) . 4_655 90.0(4) no
Na(1) O(7) Na(1) . 4_655 97.5(2) no
O(1) S(1) O(2) . . 109.7(5) yes
O(1) S(1) O(3) . . 115.8(4) yes
O(1) S(1) C(6) . . 102.9(4) yes
O(2) S(1) O(3) . . 109.5(5) yes
O(2) S(1) C(6) . . 118.1(3) yes
O(3) S(1) C(6) . . 100.7(4) yes
N(1) C(1) C(2) . . 117.7(9) yes
N(1) C(1) C(9) . . 116.1(8) yes
C(2) C(1) C(9) . . 125.9(7) yes
C(1) C(2) C(3) . . 118.4(9) yes
C(2) C(3) C(4) . . 116.9(9) yes
C(3) C(4) C(10) . . 126.4(8) yes
C(6) C(5) C(10) . . 127.1(8) yes
S(1) C(6) C(5) . . 128.0(6) yes
S(1) C(6) C(7) . . 113.6(6) yes
C(5) C(6) C(7) . . 118.4(8) yes
C(6) C(7) C(8) . . 115.0(8) yes
C(7) C(8) C(9) . . 128.1(8) yes
C(1) C(9) C(8) . . 129.6(7) yes
C(1) C(9) C(10) . . 114.4(7) yes
C(8) C(9) C(10) . . 116.0(8) yes
C(4) C(10) C(5) . . 126.8(7) yes
C(4) C(10) C(9) . . 117.9(8) yes
C(5) C(10) C(9) . . 115.3(7) yes

loop_
_geom_bond_atom_site_label_1
_geom_bond_atom_site_label_2
_geom_bond_site_symmetry_2
_geom_bond_distance
_geom_bond_publ_flag
Na(1) O(4) . 2.323(7) yes
Na(1) O(5) . 2.321(8) yes
Na(1) O(6) . 2.800(10) yes
Na(1) O(7) . 2.473(7) yes
Na(1) O(7) 3_665 2.666(8) yes
Na(1) O(8) . 2.217(8) yes
S(1) O(1) . 1.385(7) yes
S(1) O(2) . 1.451(6) yes
S(1) O(3) . 1.405(7) yes
N(1) C(1) . 1.310(10) yes
C(1) C(2) . 1.420(10) yes
C(1) C(9) . 1.540(10) yes
C(2) C(3) . 1.330(10) yes
C(3) C(4) . 1.450(10) yes
C(4) C(10) . 1.470(10) yes
C(5) C(6) . 1.420(10) yes
C(6) C(7) . 1.340(10) yes
C(7) C(8) . 1.450(10) yes
C(8) C(9) . 1.490(10) yes
C(9) C(10) . 1.330(10) yes
N(1) H(1) . 0.83(6) yes
N(1) H(2) . 0.90(6) yes
C(2) H(3) . 0.95(6) yes
C(3) H(4) . 1.05(7) yes
C(4) H(5) . 0.98(6) yes
C(5) H(6) . 0.97(6) yes
C(7) H(7) . 0.99(6) yes
C(8) H(8) . 0.92(6) yes
O(4) H(41) . 0.75(5) yes
O(5) H(51) . 0.68(5) yes
O(6) H(61) . 0.76(5) yes
O(6) H(62) . 0.72(5) yes
O(7) H(71) . 0.77(5) yes
O(7) H(72) . 1.11(7) yes
O(8) H(81) . 0.78(5) yes
O(8) H(82) . 0.81(6) yes
